data_4061605
_journal_name_full Organometallics
_journal_paper_doi 10.1021/om050412m
_journal_year 2005
_chemical_formula_sum 'C19 H18 Fe O2 P Re'
_chemical_formula_weight 551.35
_space_group_IT_number 15
_symmetry_cell_setting monoclinic
_symmetry_space_group_name_Hall '-I 2ya'
_symmetry_space_group_name_H-M 'I 1 2/a 1'
_cell_angle_alpha 90.00
_cell_angle_beta 99.243(5)
_cell_angle_gamma 90.00
_cell_formula_units_Z 8
_cell_length_a 18.8039(10)
_cell_length_b 9.5428(5)
_cell_length_c 19.6102(9)
_cell_measurement_temperature 293(2)
_cell_volume 3473.2(3)
_diffrn_ambient_temperature 293(2)
_exptl_crystal_density_diffrn 2.109
_cod_original_sg_symbol_H-M 'I 2/a'
_cod_database_code 4061605

loop_
_symmetry_equiv_pos_as_xyz
'x, y, z'
'-x+1/2, y, -z'
'x+1/2, y+1/2, z+1/2'
'-x+1, y+1/2, -z+1/2'
'-x, -y, -z'
'x-1/2, -y, z'
'-x+1/2, -y+1/2, -z+1/2'
'x, -y+1/2, z+1/2'

loop_
_atom_site_label
_atom_site_type_symbol
_atom_site_fract_x
_atom_site_fract_y
_atom_site_fract_z
_atom_site_U_iso_or_equiv
_atom_site_adp_type
_atom_site_occupancy
_atom_site_symmetry_multiplicity
_atom_site_calc_flag
_atom_site_refinement_flags
_atom_site_disorder_assembly
_atom_site_disorder_group
Re Re 0.194658(10) 0.41809(2) 0.341472(10) 0.03755(10) Uani 1 1 d . . .
Fe Fe 0.11344(4) 0.77798(7) 0.41349(3) 0.03462(17) Uani 1 1 d . . .
P1 P 0.15201(6) 0.55432(13) 0.42266(6) 0.0329(3) Uani 1 1 d . . .
O1 O 0.2884(2) 0.2126(5) 0.4372(2) 0.0618(11) Uani 1 1 d . . .
C1 C 0.2527(3) 0.2929(6) 0.4025(3) 0.0442(12) Uani 1 1 d . . .
O2 O 0.3275(3) 0.5920(6) 0.3274(3) 0.0795(16) Uani 1 1 d . . .
C2 C 0.2780(3) 0.5259(7) 0.3352(3) 0.0505(14) Uani 1 1 d . . .
C3 C 0.1556(3) 0.6565(6) 0.4973(2) 0.0389(11) Uani 1 1 d . . .
H3 H 0.1973 0.6744 0.5284 0.047 Uiso 1 1 calc R . .
C4 C 0.0858(3) 0.7089(6) 0.5040(3) 0.0465(13) Uani 1 1 d . . .
C5 C 0.0312(3) 0.6704(6) 0.4479(3) 0.0440(12) Uani 1 1 d . . .
C6 C 0.0594(3) 0.5873(5) 0.3987(3) 0.0381(11) Uani 1 1 d . . .
C7 C 0.0219(3) 0.5260(7) 0.3313(3) 0.0514(14) Uani 1 1 d . . .
H7A H 0.0012 0.6012 0.3013 0.067 Uiso 1 1 calc R . .
H7B H -0.0170 0.4656 0.3403 0.067 Uiso 1 1 calc R . .
C8 C 0.0734(3) 0.4423(6) 0.2951(3) 0.0448(13) Uani 1 1 d . . .
C9 C 0.1151(3) 0.4947(8) 0.2465(3) 0.0572(16) Uani 1 1 d . . .
H9 H 0.1145 0.5863 0.2302 0.069 Uiso 1 1 calc R . .
C10 C 0.1580(4) 0.3830(10) 0.2267(3) 0.073(2) Uani 1 1 d . . .
H10 H 0.1909 0.3888 0.1961 0.087 Uiso 1 1 calc R . .
C11 C 0.1410(4) 0.2614(8) 0.2626(4) 0.073(2) Uani 1 1 d . . .
H11 H 0.1606 0.1726 0.2591 0.087 Uiso 1 1 calc R . .
C12 C 0.0893(3) 0.2978(6) 0.3047(3) 0.0564(15) Uani 1 1 d . . .
H12 H 0.0693 0.2374 0.3336 0.068 Uiso 1 1 calc R . .
C13 C 0.0728(4) 0.8001(8) 0.5642(3) 0.071(2) Uani 1 1 d . . .
H13C H 0.0573 0.7425 0.5992 0.12(2) Uiso 1 1 calc R . .
H13B H 0.0362 0.8681 0.5485 0.12(2) Uiso 1 1 calc R . .
H13A H 0.1166 0.8474 0.5831 0.12(2) Uiso 1 1 calc R . .
C14 C -0.0480(3) 0.7066(8) 0.4414(4) 0.0666(18) Uani 1 1 d . . .
H14C H -0.0708 0.6440 0.4695 0.13(2) Uiso 1 1 calc R . .
H14B H -0.0704 0.6975 0.3940 0.13(2) Uiso 1 1 calc R . .
H14A H -0.0530 0.8013 0.4564 0.13(2) Uiso 1 1 calc R . .
C15 C 0.0653(4) 0.9538(7) 0.3680(4) 0.0663(18) Uani 1 1 d . . .
H15 H 0.0166 0.9747 0.3654 0.080 Uiso 1 1 calc R . .
C16 C 0.0965(4) 0.8767(7) 0.3195(3) 0.0605(17) Uani 1 1 d . . .
H16 H 0.0723 0.8395 0.2784 0.073 Uiso 1 1 calc R . .
C17 C 0.1701(4) 0.8655(7) 0.3435(4) 0.0670(19) Uani 1 1 d . . .
H17 H 0.2033 0.8185 0.3215 0.080 Uiso 1 1 calc R . .
C18 C 0.1854(4) 0.9367(7) 0.4061(4) 0.071(2) Uani 1 1 d . . .
H18 H 0.2305 0.9449 0.4332 0.085 Uiso 1 1 calc R . .
C19 C 0.1211(5) 0.9938(7) 0.4213(4) 0.071(2) Uani 1 1 d . . .
H19 H 0.1162 1.0483 0.4595 0.085 Uiso 1 1 calc R . .

loop_
_atom_site_aniso_label
_atom_site_aniso_U_11
_atom_site_aniso_U_22
_atom_site_aniso_U_33
_atom_site_aniso_U_23
_atom_site_aniso_U_13
_atom_site_aniso_U_12
Re 0.03300(13) 0.04318(15) 0.03501(13) -0.01006(8) 0.00107(8) 0.00371(8)
Fe 0.0368(4) 0.0351(4) 0.0308(3) -0.0003(3) 0.0016(3) 0.0042(3)
P1 0.0275(6) 0.0385(7) 0.0321(6) -0.0012(5) 0.0033(5) 0.0049(5)
O1 0.042(2) 0.066(3) 0.074(3) 0.014(2) 0.001(2) 0.012(2)
C1 0.032(3) 0.052(3) 0.050(3) -0.012(2) 0.010(2) -0.001(2)
O2 0.069(3) 0.113(4) 0.062(3) -0.010(3) 0.027(3) -0.034(3)
C2 0.051(3) 0.069(4) 0.033(3) -0.014(2) 0.010(2) -0.005(3)
C3 0.038(3) 0.048(3) 0.030(2) 0.000(2) 0.003(2) 0.010(2)
C4 0.048(3) 0.055(3) 0.037(3) 0.008(2) 0.010(2) 0.017(3)
C5 0.036(3) 0.046(3) 0.053(3) 0.008(2) 0.015(2) 0.009(2)
C6 0.026(2) 0.040(3) 0.046(3) 0.005(2) 0.001(2) 0.002(2)
C7 0.033(3) 0.057(4) 0.060(3) -0.008(3) -0.006(2) 0.002(2)
C8 0.031(3) 0.051(3) 0.047(3) -0.012(2) -0.010(2) -0.001(2)
C9 0.058(4) 0.070(4) 0.037(3) 0.000(3) -0.011(3) 0.009(3)
C10 0.064(4) 0.112(6) 0.037(3) -0.029(4) -0.005(3) 0.014(4)
C11 0.061(4) 0.070(5) 0.077(5) -0.040(4) -0.020(3) 0.016(4)
C12 0.045(3) 0.045(3) 0.073(4) -0.013(3) -0.009(3) -0.006(3)
C13 0.083(5) 0.093(5) 0.041(3) -0.008(3) 0.020(3) 0.035(4)
C14 0.040(3) 0.086(5) 0.076(4) 0.003(4) 0.016(3) 0.018(3)
C15 0.074(5) 0.047(4) 0.075(4) 0.016(3) 0.004(4) 0.016(3)
C16 0.083(5) 0.053(4) 0.042(3) 0.015(3) -0.002(3) 0.002(3)
C17 0.085(5) 0.051(4) 0.072(4) 0.019(3) 0.036(4) 0.009(4)
C18 0.070(5) 0.052(4) 0.083(5) 0.023(3) -0.011(4) -0.021(3)
C19 0.111(6) 0.044(4) 0.057(4) -0.009(3) 0.006(4) -0.005(4)

loop_
_geom_bond_atom_site_label_1
_geom_bond_atom_site_label_2
_geom_bond_distance
_geom_bond_site_symmetry_2
_geom_bond_publ_flag
Re C2 1.895(6) . ?
Re C1 1.906(6) . ?
Re C11 2.268(6) . ?
Re C10 2.270(6) . ?
Re P1 2.2974(12) . ?
Re C12 2.303(6) . ?
Re C9 2.313(5) . ?
Re C8 2.327(5) . ?
Fe C4 2.037(5) . ?
Fe C15 2.042(6) . ?
Fe C17 2.045(6) . ?
Fe C16 2.049(6) . ?
Fe C18 2.051(6) . ?
Fe C5 2.058(5) . ?
Fe C3 2.062(5) . ?
Fe C19 2.069(7) . ?
Fe C6 2.081(5) . ?
Fe P1 2.2521(14) . ?
P1 C3 1.751(5) . ?
P1 C6 1.758(5) . ?
O1 C1 1.164(7) . ?
O2 C2 1.155(7) . ?
C3 C4 1.430(7) . ?
C3 H3 0.9300 . ?
C4 C5 1.426(8) . ?
C4 C13 1.519(8) . ?
C5 C6 1.416(7) . ?
C5 C14 1.514(7) . ?
C6 C7 1.512(7) . ?
C7 C8 1.516(8) . ?
C7 H7A 0.9700 . ?
C7 H7B 0.9700 . ?
C8 C12 1.418(8) . ?
C8 C9 1.419(9) . ?
C9 C10 1.428(10) . ?
C9 H9 0.9300 . ?
C10 C11 1.421(11) . ?
C10 H10 0.9300 . ?
C11 C12 1.416(10) . ?
C11 H11 0.9300 . ?
C12 H12 0.9300 . ?
C13 H13C 0.9600 . ?
C13 H13B 0.9600 . ?
C13 H13A 0.9600 . ?
C14 H14C 0.9600 . ?
C14 H14B 0.9600 . ?
C14 H14A 0.9600 . ?
C15 C16 1.403(10) . ?
C15 C19 1.410(10) . ?
C15 H15 0.9300 . ?
C16 C17 1.392(10) . ?
C16 H16 0.9300 . ?
C17 C18 1.391(11) . ?
C17 H17 0.9300 . ?
C18 C19 1.400(11) . ?
C18 H18 0.9300 . ?
C19 H19 0.9300 . ?
